data_4312290
loop_
_publ_author_name
'Suman Mukhopadhyay'
'Debdas Mandal'
'Pabitra Baran Chatterjee'
'C\'edric Desplanches'
'Jean-Pascal Sutter'
'Ray J. Butcher'
'Muktimoy Chaudhury'

_publ_section_title
;
 Bi- and Trinuclear Copper(II) Complexes of a Sterically Constrained
 Phenol-Based Tetradentate Ligand: Syntheses, Structures, and Magnetic
 Studies
;
_journal_name_full 'Inorganic Chemistry'
_journal_page_first 8501
_journal_page_last 8509
_journal_paper_doi 10.1021/ic049271r
_journal_volume 43
_journal_year 2004
_chemical_formula_sum 'C55 H73 Cl2 Cu3 N5 O6'
_chemical_formula_weight 1161.70
_chemical_name_systematic
; 
 ? 
;
_space_group_IT_number 148
_symmetry_cell_setting rhombohedral
_symmetry_space_group_name_Hall '-R 3'
_symmetry_space_group_name_H-M 'R -3 :H'
_atom_sites_solution_hydrogens geom
_atom_sites_solution_primary direct
_atom_sites_solution_secondary difmap
_audit_creation_method SHELXL-97
_cell_angle_alpha 90.00
_cell_angle_beta 90.00
_cell_angle_gamma 120.00
_cell_formula_units_Z 18
_cell_length_a 31.597(4)
_cell_length_b 31.597(4)
_cell_length_c 36.321(7)
_cell_measurement_temperature 293(2)
_cell_volume 31404(8)
_computing_cell_refinement 'Bruker SMART'
_computing_data_collection 'Bruker SMART'
_computing_data_reduction 'Bruker SHELXTL'
_computing_molecular_graphics 'Bruker SHELXTL'
_computing_publication_material 'Bruker SHELXTL'
_computing_structure_refinement 'SHELXL-97 (Sheldrick, 1997)'
_computing_structure_solution 'SHELXS-97 (Sheldrick, 1990)'
_diffrn_ambient_temperature 293(2)
_diffrn_measured_fraction_theta_full 0.989
_diffrn_measured_fraction_theta_max 0.989
_diffrn_measurement_device_type 'CCD area detector'
_diffrn_measurement_method 'phi and omega scans'
_diffrn_radiation_monochromator graphite
_diffrn_radiation_source 'fine-focus sealed tube'
_diffrn_radiation_type MoK\a
_diffrn_radiation_wavelength 0.71073
_diffrn_reflns_av_R_equivalents 0.1342
_diffrn_reflns_av_sigmaI/netI 0.2223
_diffrn_reflns_limit_h_max 35
_diffrn_reflns_limit_h_min -37
_diffrn_reflns_limit_k_max 36
_diffrn_reflns_limit_k_min -37
_diffrn_reflns_limit_l_max 43
_diffrn_reflns_limit_l_min -26
_diffrn_reflns_number 55791
_diffrn_reflns_theta_full 25.17
_diffrn_reflns_theta_max 25.17
_diffrn_reflns_theta_min 1.86
_exptl_absorpt_coefficient_mu 1.024
_exptl_absorpt_correction_T_max 0.7502
_exptl_absorpt_correction_T_min 0.3167
_exptl_absorpt_correction_type shelxa
_exptl_crystal_colour colorless
_exptl_crystal_density_diffrn 1.106
_exptl_crystal_density_method 'not measured'
_exptl_crystal_description needle
_exptl_crystal_F_000 10926
_refine_diff_density_max 0.731
_refine_diff_density_min -0.306
_refine_diff_density_rms 0.074
_refine_ls_extinction_coef 0.000022(10)
_refine_ls_extinction_expression Fc^*^=kFc[1+0.001xFc^2^\l^3^/sin(2\q)]^-1/4^
_refine_ls_extinction_method SHELXL
_refine_ls_goodness_of_fit_ref 0.768
_refine_ls_hydrogen_treatment mixed
_refine_ls_matrix_type full
_refine_ls_number_parameters 476
_refine_ls_number_reflns 12409
_refine_ls_number_restraints 0
_refine_ls_restrained_S_all 0.768
_refine_ls_R_factor_all 0.2364
_refine_ls_R_factor_gt 0.0670
_refine_ls_shift/su_max 0.106
_refine_ls_shift/su_mean 0.008
_refine_ls_structure_factor_coef Fsqd
_refine_ls_weighting_details 'calc w=1/[\s^2^(Fo^2^)+(0.1140P)^2^+0.0000P] where P=(Fo^2^+2Fc^2^)/3'
_refine_ls_weighting_scheme calc
_refine_ls_wR_factor_gt 0.1725
_refine_ls_wR_factor_ref 0.2230
_reflns_number_gt 3302
_reflns_number_total 12409
_reflns_threshold_expression >2sigma(I)
_cod_data_source_file ic049271rsi20040604_114024_2.cif
_cod_data_source_block compound2
_cod_depositor_comments
;
The following automatic conversions were performed:
'_symmetry_cell_setting' value 'Rhombohedral' changed to 'rhombohedral'
according to '/home/saulius/struct/CIF-dictionaries/cif_core.dic'
dictionary named 'cif_core.dic' version 2.4.1 from 2010-06-29.

Automatic conversion script
Id: cif_fix_enum 1527 2010-12-29 10:47:43Z saulius 
;
_cod_original_sg_symbol_H-M 'R -3'
_cod_database_code 4312290

loop_
_symmetry_equiv_pos_as_xyz
'x, y, z'
'-y, x-y, z'
'-x+y, -x, z'
'x+2/3, y+1/3, z+1/3'
'-y+2/3, x-y+1/3, z+1/3'
'-x+y+2/3, -x+1/3, z+1/3'
'x+1/3, y+2/3, z+2/3'
'-y+1/3, x-y+2/3, z+2/3'
'-x+y+1/3, -x+2/3, z+2/3'
'-x, -y, -z'
'y, -x+y, -z'
'x-y, x, -z'
'-x+2/3, -y+1/3, -z+1/3'
'y+2/3, -x+y+1/3, -z+1/3'
'x-y+2/3, x+1/3, -z+1/3'
'-x+1/3, -y+2/3, -z+2/3'
'y+1/3, -x+y+2/3, -z+2/3'
'x-y+1/3, x+2/3, -z+2/3'

loop_
_atom_site_label
_atom_site_type_symbol
_atom_site_fract_x
_atom_site_fract_y
_atom_site_fract_z
_atom_site_U_iso_or_equiv
_atom_site_adp_type
_atom_site_occupancy
_atom_site_symmetry_multiplicity
_atom_site_calc_flag
_atom_site_refinement_flags
_atom_site_disorder_assembly
_atom_site_disorder_group
Cu1 Cu 0.43955(3) 0.93761(3) 0.21896(2) 0.0780(3) Uani 1 1 d . . .
Cu2 Cu 0.35408(4) 1.00163(4) 0.28883(3) 0.0958(4) Uani 1 1 d . . .
Cu3 Cu 0.41838(4) 0.95059(4) 0.30444(3) 0.0933(4) Uani 1 1 d . . .
Cl Cl 0.42301(8) 1.00688(8) 0.24422(6) 0.1011(7) Uani 1 1 d . . .
Cl1 Cl 0.48134(10) 0.99044(11) 0.34193(7) 0.1447(11) Uani 1 1 d . . .
O1W O 0.35547(17) 0.89567(17) 0.28666(13) 0.0929(16) Uani 1 1 d . . .
H1W1 H 0.3184 0.8940 0.2817 0.139 Uiso 1 1 d R . .
H1W2 H 0.3570 0.8865 0.2603 0.139 Uiso 1 1 d R . .
O1A O 0.37266(18) 0.88654(18) 0.21736(14) 0.0865(15) Uani 1 1 d . . .
O1B O 0.45067(18) 0.92741(18) 0.27058(12) 0.0830(15) Uani 1 1 d . . .
O1C O 0.3028(2) 0.9405(2) 0.27420(15) 0.1060(18) Uani 1 1 d . . .
O1D O 0.37904(19) 0.97589(19) 0.32627(14) 0.0950(16) Uani 1 1 d . . .
O1 O 0.4238(4) 1.1312(4) 0.1651(3) 0.263(5) Uiso 1 1 d . . .
N1A N 0.4445(2) 0.94816(19) 0.16443(16) 0.0781(17) Uani 1 1 d . . .
N1B N 0.5109(2) 0.9779(2) 0.20762(17) 0.0815(18) Uani 1 1 d . . .
N1C N 0.3295(4) 1.0403(3) 0.2610(2) 0.133(3) Uani 1 1 d . . .
N1D N 0.3920(3) 1.0701(3) 0.3104(2) 0.114(2) Uani 1 1 d . . .
N1 N 0.3663(5) 1.1640(5) 0.1436(4) 0.213(5) Uiso 1 1 d . . .
C1A C 0.36770(17) 0.87292(19) 0.1531(2) 0.077(2) Uani 1 1 d G . .
C2A C 0.3541(2) 0.8561(2) 0.18897(16) 0.073(2) Uani 1 1 d G . .
C3A C 0.3235(2) 0.8065(3) 0.19553(14) 0.077(2) Uani 1 1 d G . .
C4A C 0.30652(17) 0.77372(18) 0.1663(2) 0.089(2) Uani 1 1 d G . .
H4AA H 0.2861 0.7405 0.1707 0.107 Uiso 1 1 calc R . .
C5A C 0.3201(2) 0.7906(3) 0.13045(17) 0.095(3) Uani 1 1 d G . .
C6A C 0.3507(2) 0.8402(3) 0.12388(14) 0.085(2) Uani 1 1 d G . .
H6AA H 0.3597 0.8515 0.0999 0.102 Uiso 1 1 calc R . .
C31A C 0.3071(3) 0.7891(3) 0.2341(2) 0.099(3) Uani 1 1 d . . .
H31A H 0.3224 0.8162 0.2507 0.148 Uiso 1 1 calc R . .
H31B H 0.3161 0.7652 0.2406 0.148 Uiso 1 1 calc R . .
H31C H 0.2722 0.7747 0.2356 0.148 Uiso 1 1 calc R . .
C51A C 0.3006(3) 0.7531(3) 0.0982(2) 0.137(4) Uani 1 1 d . . .
H51A H 0.3129 0.7700 0.0753 0.206 Uiso 1 1 calc R . .
H51B H 0.2655 0.7364 0.0979 0.206 Uiso 1 1 calc R . .
H51C H 0.3113 0.7298 0.1015 0.206 Uiso 1 1 calc R . .
C7A C 0.3974(3) 0.9261(3) 0.1446(2) 0.088(2) Uani 1 1 d . . .
H7AA H 0.4033 0.9305 0.1183 0.105 Uiso 1 1 calc R . .
H7AB H 0.3794 0.9423 0.1517 0.105 Uiso 1 1 calc R . .
C8A C 0.4725(3) 1.0019(3) 0.1611(2) 0.098(3) Uiso 1 1 d . . .
H8AA H 0.4520 1.0154 0.1677 0.118 Uiso 1 1 calc R . .
H8AB H 0.4833 1.0110 0.1359 0.118 Uiso 1 1 calc R . .
C9A C 0.4769(3) 0.9295(3) 0.1528(2) 0.087(2) Uiso 1 1 d . . .
H9AA H 0.4902 0.9420 0.1286 0.104 Uiso 1 1 calc R . .
H9AB H 0.4586 0.8941 0.1515 0.104 Uiso 1 1 calc R . .
C1B C 0.5345(3) 0.9486(2) 0.26196(14) 0.087(2) Uani 1 1 d G . .
C2B C 0.4895(3) 0.9201(3) 0.27885(18) 0.087(2) Uani 1 1 d G . .
C3B C 0.4827(2) 0.8829(2) 0.30279(17) 0.098(3) Uani 1 1 d G . .
C4B C 0.5209(4) 0.8742(2) 0.30984(16) 0.114(3) Uani 1 1 d G . .
H4BA H 0.5164 0.8493 0.3259 0.136 Uiso 1 1 calc R . .
C5B C 0.5660(3) 0.9027(3) 0.2929(2) 0.114(3) Uani 1 1 d G . .
C6B C 0.5728(2) 0.9399(3) 0.26901(19) 0.101(3) Uani 1 1 d G . .
H6BA H 0.6029 0.9590 0.2577 0.121 Uiso 1 1 calc R . .
C31B C 0.4343(4) 0.8541(3) 0.3224(2) 0.135(4) Uani 1 1 d . . .
H31D H 0.4123 0.8647 0.3140 0.202 Uiso 1 1 calc R . .
H31E H 0.4393 0.8595 0.3485 0.202 Uiso 1 1 calc R . .
H31F H 0.4207 0.8200 0.3172 0.202 Uiso 1 1 calc R . .
C51B C 0.6059(4) 0.8906(4) 0.3028(3) 0.159(4) Uani 1 1 d . . .
H51D H 0.6354 0.9123 0.2898 0.238 Uiso 1 1 calc R . .
H51E H 0.5954 0.8574 0.2959 0.238 Uiso 1 1 calc R . .
H51F H 0.6119 0.8944 0.3288 0.238 Uiso 1 1 calc R . .
C7B C 0.5434(3) 0.9916(3) 0.2394(2) 0.098(3) Uani 1 1 d . . .
H7BA H 0.5387 1.0142 0.2546 0.117 Uiso 1 1 calc R . .
H7BB H 0.5770 1.0084 0.2309 0.117 Uiso 1 1 calc R . .
C8B C 0.5179(3) 0.9458(3) 0.1805(2) 0.088(2) Uiso 1 1 d . . .
H8BA H 0.5162 0.9178 0.1929 0.106 Uiso 1 1 calc R . .
H8BB H 0.5493 0.9640 0.1684 0.106 Uiso 1 1 calc R . .
C9B C 0.5169(3) 1.0222(3) 0.1869(2) 0.090(2) Uiso 1 1 d . . .
H9BA H 0.5471 1.0374 0.1729 0.108 Uiso 1 1 calc R . .
H9BB H 0.5170 1.0461 0.2037 0.108 Uiso 1 1 calc R . .
C1C C 0.2493(4) 0.9650(4) 0.2490(3) 0.150(5) Uani 1 1 d G . .
C2C C 0.2566(3) 0.9301(5) 0.2667(2) 0.112(3) Uani 1 1 d G . .
C3C C 0.2168(5) 0.8855(4) 0.2766(2) 0.140(4) Uani 1 1 d G . .
C4C C 0.1696(4) 0.8756(4) 0.2690(3) 0.235(10) Uani 1 1 d G . .
H4CA H 0.1429 0.8457 0.2756 0.282 Uiso 1 1 calc R . .
C5C C 0.1623(4) 0.9105(6) 0.2513(3) 0.291(14) Uani 1 1 d G . .
C6C C 0.2021(6) 0.9552(5) 0.2414(3) 0.225(9) Uani 1 1 d G . .
H6CA H 0.1972 0.9785 0.2296 0.270 Uiso 1 1 calc R . .
C31C C 0.2254(4) 0.8514(4) 0.2950(3) 0.161(5) Uani 1 1 d . . .
H31G H 0.1948 0.8224 0.3001 0.241 Uiso 1 1 calc R . .
H31H H 0.2422 0.8652 0.3177 0.241 Uiso 1 1 calc R . .
H31I H 0.2450 0.8431 0.2797 0.241 Uiso 1 1 calc R . .
C51C C 0.1132(7) 0.9005(9) 0.2418(7) 0.428(18) Uani 1 1 d . . .
H51G H 0.0896 0.8685 0.2504 0.643 Uiso 1 1 calc R . .
H51H H 0.1106 0.9019 0.2155 0.643 Uiso 1 1 calc R . .
H51I H 0.1072 0.9244 0.2531 0.643 Uiso 1 1 calc R . .
C7C C 0.2868(5) 1.0059(6) 0.2336(3) 0.163(6) Uani 1 1 d . . .
H7CA H 0.2736 1.0249 0.2227 0.196 Uiso 1 1 calc R . .
H7CB H 0.3007 0.9960 0.2139 0.196 Uiso 1 1 calc R . .
C8C C 0.3720(4) 1.0818(4) 0.2467(3) 0.140(4) Uiso 1 1 d . . .
H8CA H 0.3644 1.1069 0.2397 0.168 Uiso 1 1 calc R . .
H8CB H 0.3836 1.0727 0.2250 0.168 Uiso 1 1 calc R . .
C9C C 0.3113(3) 1.0579(4) 0.2924(3) 0.129(3) Uiso 1 1 d . . .
H9CA H 0.2808 1.0314 0.3018 0.154 Uiso 1 1 calc R . .
H9CB H 0.3056 1.0839 0.2842 0.154 Uiso 1 1 calc R . .
C1D C 0.4030(3) 1.0412(4) 0.3694(2) 0.123(4) Uani 1 1 d G . .
C2D C 0.3813(3) 0.9917(4) 0.36097(18) 0.107(3) Uani 1 1 d G . .
C3D C 0.3594(3) 0.9569(3) 0.3886(3) 0.131(4) Uani 1 1 d G . .
C4D C 0.3592(3) 0.9716(4) 0.4246(2) 0.204(7) Uani 1 1 d G . .
H4DA H 0.3445 0.9483 0.4431 0.245 Uiso 1 1 calc R . .
C5D C 0.3809(3) 1.0210(5) 0.43310(18) 0.201(8) Uani 1 1 d G . .
C6D C 0.4028(3) 1.0558(3) 0.4055(3) 0.149(5) Uani 1 1 d G . .
H6DA H 0.4173 1.0888 0.4112 0.179 Uiso 1 1 calc R . .
C31D C 0.3369(5) 0.9065(5) 0.3825(3) 0.192(6) Uani 1 1 d . . .
H31J H 0.3391 0.9005 0.3568 0.288 Uiso 1 1 calc R . .
H31K H 0.3032 0.8912 0.3896 0.288 Uiso 1 1 calc R . .
H31L H 0.3531 0.8933 0.3968 0.288 Uiso 1 1 calc R . .
C51D C 0.3865(7) 1.0445(8) 0.4727(3) 0.341(14) Uani 1 1 d . . .
H51J H 0.4035 1.0795 0.4706 0.512 Uiso 1 1 calc R . .
H51K H 0.4048 1.0349 0.4884 0.512 Uiso 1 1 calc R . .
H51L H 0.3548 1.0334 0.4832 0.512 Uiso 1 1 calc R . .
C7D C 0.4268(4) 1.0767(4) 0.3387(3) 0.145(4) Uani 1 1 d . . .
H7DA H 0.4415 1.1097 0.3483 0.174 Uiso 1 1 calc R . .
H7DB H 0.4526 1.0724 0.3282 0.174 Uiso 1 1 calc R . .
C8D C 0.3499(3) 1.0766(3) 0.3221(3) 0.128(3) Uiso 1 1 d . . .
H8DA H 0.3615 1.1109 0.3267 0.153 Uiso 1 1 calc R . .
H8DB H 0.3360 1.0587 0.3448 0.153 Uiso 1 1 calc R . .
C9D C 0.4114(4) 1.1012(4) 0.2769(3) 0.148(4) Uiso 1 1 d . . .
H9DA H 0.4401 1.1006 0.2681 0.177 Uiso 1 1 calc R . .
H9DB H 0.4209 1.1347 0.2828 0.177 Uiso 1 1 calc R . .
C1 C 0.4516(4) 1.1930(6) 0.1218(5) 0.243(7) Uiso 1 1 d G . .
C2 C 0.4656(7) 1.1683(4) 0.1462(4) 0.250(7) Uiso 1 1 d G . .
C3 C 0.5147(9) 1.1829(7) 0.1504(4) 0.292(9) Uiso 1 1 d G . .
C4 C 0.5499(5) 1.2222(8) 0.1303(6) 0.369(12) Uiso 1 1 d G . .
H4A H 0.5828 1.2319 0.1331 0.442 Uiso 1 1 calc R . .
C5 C 0.5360(7) 1.2468(5) 0.1059(5) 0.369(12) Uiso 1 1 d G . .
C6 C 0.4868(8) 1.2322(6) 0.1016(3) 0.325(10) Uiso 1 1 d G . .
H6A H 0.4775 1.2488 0.0853 0.390 Uiso 1 1 calc R . .
C31 C 0.5072(6) 1.1452(6) 0.1832(5) 0.306(9) Uiso 1 1 d . . .
H31M H 0.4732 1.1210 0.1850 0.459 Uiso 1 1 calc R . .
H31N H 0.5181 1.1628 0.2060 0.459 Uiso 1 1 calc R . .
H31O H 0.5259 1.1296 0.1780 0.459 Uiso 1 1 calc R . .
C51 C 0.5800(9) 1.2812(9) 0.0833(7) 0.412(14) Uiso 1 1 d . . .
H51M H 0.6089 1.2834 0.0939 0.618 Uiso 1 1 calc R . .
H51N H 0.5831 1.3130 0.0830 0.618 Uiso 1 1 calc R . .
H51O H 0.5761 1.2691 0.0585 0.618 Uiso 1 1 calc R . .
C7 C 0.4029(5) 1.1858(5) 0.1120(4) 0.226(6) Uiso 1 1 d . . .
H7A H 0.3904 1.1643 0.0909 0.271 Uiso 1 1 calc R . .
H7B H 0.4064 1.2170 0.1051 0.271 Uiso 1 1 calc R . .
C8 C 0.3176(5) 1.1435(5) 0.1303(4) 0.202(5) Uiso 1 1 d . . .
H8A H 0.3093 1.1157 0.1145 0.242 Uiso 1 1 calc R . .
H8B H 0.3136 1.1675 0.1165 0.242 Uiso 1 1 calc R . .
C9 C 0.3812(5) 1.2058(6) 0.1682(4) 0.232(6) Uiso 1 1 d . . .
H9A H 0.3781 1.2312 0.1555 0.279 Uiso 1 1 calc R . .
H9B H 0.4152 1.2192 0.1750 0.279 Uiso 1 1 calc R . .

loop_
_atom_site_aniso_label
_atom_site_aniso_U_11
_atom_site_aniso_U_22
_atom_site_aniso_U_33
_atom_site_aniso_U_23
_atom_site_aniso_U_13
_atom_site_aniso_U_12
Cu1 0.0856(7) 0.0797(7) 0.0725(6) 0.0003(5) -0.0024(5) 0.0444(6)
Cu2 0.1204(9) 0.1221(9) 0.0687(7) -0.0030(6) 0.0041(6) 0.0784(8)
Cu3 0.0987(8) 0.1165(9) 0.0779(7) -0.0123(6) -0.0079(6) 0.0636(7)
Cl 0.1314(19) 0.1031(16) 0.0878(15) -0.0022(13) 0.0126(14) 0.0728(15)
Cl1 0.126(2) 0.202(3) 0.130(2) -0.059(2) -0.0423(17) 0.100(2)
O1W 0.093(4) 0.110(4) 0.081(3) 0.006(3) 0.007(3) 0.055(3)
O1A 0.089(4) 0.087(4) 0.076(4) 0.000(3) 0.009(3) 0.038(3)
O1B 0.098(4) 0.106(4) 0.061(3) -0.001(3) -0.005(3) 0.064(3)
O1C 0.105(4) 0.125(5) 0.098(4) -0.009(4) -0.013(4) 0.065(4)
O1D 0.121(4) 0.124(4) 0.055(3) -0.009(3) -0.004(3) 0.072(4)
N1A 0.088(5) 0.061(4) 0.076(4) 0.002(3) -0.001(4) 0.030(4)
N1B 0.098(5) 0.075(4) 0.069(4) 0.003(4) -0.006(4) 0.041(4)
N1C 0.200(9) 0.175(8) 0.094(6) -0.013(6) 0.018(7) 0.147(8)
N1D 0.130(7) 0.121(6) 0.119(6) -0.005(5) 0.027(6) 0.084(6)
C1A 0.063(5) 0.087(7) 0.076(6) -0.005(6) -0.004(5) 0.035(5)
C2A 0.064(5) 0.068(6) 0.080(7) -0.015(5) -0.017(5) 0.029(5)
C3A 0.074(6) 0.089(7) 0.074(6) -0.001(6) 0.001(5) 0.045(5)
C4A 0.072(6) 0.089(6) 0.101(7) -0.013(6) -0.007(6) 0.038(5)
C5A 0.081(6) 0.131(9) 0.082(7) -0.011(7) -0.008(5) 0.060(7)
C6A 0.072(6) 0.093(7) 0.079(6) 0.017(6) 0.002(5) 0.033(5)
C31A 0.100(6) 0.088(6) 0.097(7) -0.003(5) 0.012(5) 0.038(5)
C51A 0.127(8) 0.137(8) 0.111(8) -0.048(7) -0.012(6) 0.037(7)
C7A 0.088(6) 0.092(6) 0.079(6) 0.017(5) -0.012(5) 0.042(5)
C1B 0.084(6) 0.104(7) 0.075(6) -0.005(5) -0.005(6) 0.048(6)
C2B 0.125(9) 0.107(7) 0.059(6) -0.006(5) -0.012(6) 0.080(7)
C3B 0.111(8) 0.107(8) 0.076(6) 0.012(6) 0.012(6) 0.054(7)
C4B 0.155(10) 0.145(9) 0.087(7) -0.005(6) -0.032(7) 0.110(9)
C5B 0.114(9) 0.148(10) 0.103(8) -0.044(7) -0.028(7) 0.083(8)
C6B 0.098(8) 0.105(8) 0.091(7) -0.011(6) -0.022(6) 0.043(6)
C31B 0.174(10) 0.141(9) 0.105(8) 0.027(7) -0.006(7) 0.091(8)
C51B 0.172(10) 0.250(13) 0.132(9) -0.034(9) -0.046(8) 0.163(10)
C7B 0.085(6) 0.082(6) 0.109(7) -0.004(6) -0.010(6) 0.029(5)
C1C 0.171(16) 0.202(16) 0.091(10) -0.005(9) -0.004(9) 0.104(13)
C2C 0.119(11) 0.146(11) 0.071(7) -0.027(7) 0.003(7) 0.066(10)
C3C 0.130(11) 0.182(15) 0.118(10) -0.059(10) -0.025(9) 0.086(12)
C4C 0.098(10) 0.36(2) 0.252(18) -0.204(17) -0.071(11) 0.122(12)
C5C 0.131(14) 0.50(4) 0.32(3) -0.21(3) -0.110(15) 0.21(2)
C6C 0.173(15) 0.35(2) 0.234(16) -0.113(16) -0.111(14) 0.198(19)
C31C 0.131(10) 0.152(11) 0.160(12) -0.037(9) 0.027(8) 0.041(8)
C51C 0.27(2) 0.63(4) 0.53(4) -0.28(3) -0.17(2) 0.34(3)
C7C 0.260(16) 0.285(17) 0.059(7) -0.020(10) -0.025(10) 0.222(15)
C1D 0.119(9) 0.193(13) 0.096(9) -0.059(9) -0.023(7) 0.107(10)
C2D 0.110(8) 0.167(11) 0.072(8) -0.010(8) -0.008(6) 0.089(8)
C3D 0.167(11) 0.198(13) 0.070(8) -0.012(10) -0.011(8) 0.123(11)
C4D 0.257(16) 0.39(2) 0.085(11) -0.008(12) -0.015(10) 0.249(19)
C5D 0.269(18) 0.40(3) 0.081(10) -0.046(13) -0.057(10) 0.28(2)
C6D 0.151(10) 0.225(13) 0.124(10) -0.096(10) -0.059(9) 0.134(10)
C31D 0.236(15) 0.221(14) 0.116(10) 0.076(10) 0.019(10) 0.112(13)
C51D 0.56(3) 0.74(4) 0.062(7) -0.106(14) -0.094(12) 0.57(3)
C7D 0.116(9) 0.178(11) 0.153(11) -0.092(9) -0.039(9) 0.083(9)

loop_
_atom_type_symbol
_atom_type_description
_atom_type_scat_dispersion_real
_atom_type_scat_dispersion_imag
_atom_type_scat_source
C C 0.0033 0.0016 'International Tables Vol C Tables 4.2.6.8 and 6.1.1.4'
H H 0.0000 0.0000 'International Tables Vol C Tables 4.2.6.8 and 6.1.1.4'
N N 0.0061 0.0033 'International Tables Vol C Tables 4.2.6.8 and 6.1.1.4'
O O 0.0106 0.0060 'International Tables Vol C Tables 4.2.6.8 and 6.1.1.4'
Cl Cl 0.1484 0.1585 'International Tables Vol C Tables 4.2.6.8 and 6.1.1.4'
Cu Cu 0.3201 1.2651 'International Tables Vol C Tables 4.2.6.8 and 6.1.1.4'

loop_
_geom_angle_atom_site_label_1
_geom_angle_atom_site_label_2
_geom_angle_atom_site_label_3
_geom_angle
_geom_angle_site_symmetry_1
_geom_angle_site_symmetry_3
_geom_angle_publ_flag
O1A Cu1 O1B 95.9(2) . . ?
O1A Cu1 N1B 161.5(2) . . ?
O1B Cu1 N1B 93.7(2) . . ?
O1A Cu1 N1A 94.1(2) . . ?
O1B Cu1 N1A 165.2(2) . . ?
N1B Cu1 N1A 73.8(3) . . ?
O1A Cu1 Cl 96.66(16) . . ?
O1B Cu1 Cl 86.01(15) . . ?
N1B Cu1 Cl 99.74(18) . . ?
N1A Cu1 Cl 103.61(17) . . ?
O1C Cu2 O1D 95.2(2) . . ?
O1C Cu2 N1C 94.9(4) . . ?
O1D Cu2 N1C 164.7(3) . . ?
O1C Cu2 N1D 162.1(3) . . ?
O1D Cu2 N1D 91.7(3) . . ?
N1C Cu2 N1D 75.5(4) . . ?
O1C Cu2 Cl 98.69(19) . . ?
O1D Cu2 Cl 87.79(16) . . ?
N1C Cu2 Cl 102.1(2) . . ?
N1D Cu2 Cl 98.1(2) . . ?
O1D Cu3 O1B 165.0(2) . . ?
O1D Cu3 O1W 85.7(2) . . ?
O1B Cu3 O1W 87.1(2) . . ?
O1D Cu3 Cl1 95.31(17) . . ?
O1B Cu3 Cl1 96.37(16) . . ?
O1W Cu3 Cl1 157.16(17) . . ?
Cu2 Cl Cu1 130.81(9) . . ?
C2A O1A Cu1 122.3(4) . . ?
C2B O1B Cu3 126.5(4) . . ?
C2B O1B Cu1 118.6(4) . . ?
Cu3 O1B Cu1 111.6(2) . . ?
C2C O1C Cu2 125.4(6) . . ?
C2D O1D Cu2 117.2(5) . . ?
C2D O1D Cu3 127.4(4) . . ?
Cu2 O1D Cu3 111.2(2) . . ?
C8A N1A C7A 112.8(6) . . ?
C8A N1A C9A 107.4(6) . . ?
C7A N1A C9A 114.0(6) . . ?
C8A N1A Cu1 102.9(5) . . ?
C7A N1A Cu1 115.4(4) . . ?
C9A N1A Cu1 103.2(4) . . ?
C7B N1B C8B 113.4(6) . . ?
C7B N1B C9B 112.0(6) . . ?
C8B N1B C9B 107.6(6) . . ?
C7B N1B Cu1 115.3(5) . . ?
C8B N1B Cu1 101.7(4) . . ?
C9B N1B Cu1 105.8(4) . . ?
C8C N1C C9C 107.1(8) . . ?
C8C N1C C7C 119.2(9) . . ?
C9C N1C C7C 112.1(8) . . ?
C8C N1C Cu2 105.7(7) . . ?
C9C N1C Cu2 100.3(6) . . ?
C7C N1C Cu2 110.6(6) . . ?
C7D N1D C9D 117.0(9) . . ?
C7D N1D C8D 116.2(7) . . ?
C9D N1D C8D 104.1(8) . . ?
C7D N1D Cu2 115.4(6) . . ?
C9D N1D Cu2 102.4(6) . . ?
C8D N1D Cu2 99.4(6) . . ?
C8 N1 C9 113.9(13) . . ?
C8 N1 C7 110.7(13) . . ?
C9 N1 C7 102.7(13) . . ?
C2A C1A C6A 120.0 . . ?
C2A C1A C7A 121.8(6) . . ?
C6A C1A C7A 118.0(6) . . ?
O1A C2A C3A 119.3(6) . . ?
O1A C2A C1A 120.6(6) . . ?
C3A C2A C1A 120.0 . . ?
C2A C3A C4A 120.0 . . ?
C2A C3A C31A 119.5(6) . . ?
C4A C3A C31A 120.5(6) . . ?
C5A C4A C3A 120.0 . . ?
C6A C5A C4A 120.0 . . ?
C6A C5A C51A 121.1(6) . . ?
C4A C5A C51A 118.9(6) . . ?
C5A C6A C1A 120.0 . . ?
N1A C7A C1A 110.3(6) . . ?
N1A C8A C9B 109.3(6) . . ?
N1A C9A C8B 108.6(6) . . ?
C2B C1B C6B 120.0 . . ?
C2B C1B C7B 119.9(7) . . ?
C6B C1B C7B 119.8(7) . . ?
C1B C2B C3B 120.0 . . ?
C1B C2B O1B 119.9(7) . . ?
C3B C2B O1B 120.0(7) . . ?
C4B C3B C2B 120.0 . . ?
C4B C3B C31B 120.8(7) . . ?
C2B C3B C31B 119.1(7) . . ?
C3B C4B C5B 120.0 . . ?
C6B C5B C4B 120.0 . . ?
C6B C5B C51B 124.0(8) . . ?
C4B C5B C51B 116.0(8) . . ?
C5B C6B C1B 120.0 . . ?
N1B C7B C1B 112.5(6) . . ?
N1B C8B C9A 106.1(6) . . ?
N1B C9B C8A 104.4(6) . . ?
C7C C1C C2C 122.1(11) . . ?
C7C C1C C6C 117.1(11) . . ?
C2C C1C C6C 120.0 . . ?
O1C C2C C1C 119.2(11) . . ?
O1C C2C C3C 120.8(11) . . ?
C1C C2C C3C 120.0 . . ?
C4C C3C C2C 120.0 . . ?
C4C C3C C31C 121.4(11) . . ?
C2C C3C C31C 118.6(11) . . ?
C3C C4C C5C 120.0 . . ?
C4C C5C C6C 120.0 . . ?
C4C C5C C51C 121.2(15) . . ?
C6C C5C C51C 118.8(15) . . ?
C5C C6C C1C 120.0 . . ?
C1C C7C N1C 115.5(9) . . ?
N1C C8C C9D 107.9(10) . . ?
N1C C9C C8D 107.5(8) . . ?
C2D C1D C6D 120.0 . . ?
C2D C1D C7D 117.4(8) . . ?
C6D C1D C7D 122.6(8) . . ?
O1D C2D C1D 122.0(8) . . ?
O1D C2D C3D 118.0(8) . . ?
C1D C2D C3D 120.0 . . ?
C4D C3D C2D 120.0 . . ?
C4D C3D C31D 116.3(9) . . ?
C2D C3D C31D 123.7(9) . . ?
C3D C4D C5D 120.0 . . ?
C4D C5D C6D 120.0 . . ?
C4D C5D C51D 127.1(11) . . ?
C6D C5D C51D 112.9(11) . . ?
C5D C6D C1D 120.0 . . ?
N1D C7D C1D 111.3(9) . . ?
N1D C8D C9C 110.1(8) . . ?
N1D C9D C8C 109.6(9) . . ?
C2 C1 C6 120.0 . . ?
C2 C1 C7 131.5(18) . . ?
C6 C1 C7 108.5(18) . . ?
C3 C2 C1 120.0 . . ?
C3 C2 O1 129.7(19) . . ?
C1 C2 O1 110.2(19) . . ?
C4 C3 C2 120.0 . . ?
C4 C3 C31 143.4(18) . . ?
C2 C3 C31 96.3(18) . . ?
C3 C4 C5 120.0 . . ?
C4 C5 C6 120.0 . . ?
C4 C5 C51 108(2) . . ?
C6 C5 C51 131(2) . . ?
C5 C6 C1 120.0 . . ?
C1 C7 N1 112.7(14) . . ?
N1 C8 C9 104.8(12) . 13_575 ?
N1 C9 C8 110.1(13) . 13_575 ?

loop_
_geom_bond_atom_site_label_1
_geom_bond_atom_site_label_2
_geom_bond_distance
_geom_bond_site_symmetry_2
_geom_bond_publ_flag
Cu1 O1A 1.914(5) . ?
Cu1 O1B 1.964(5) . ?
Cu1 N1B 2.000(6) . ?
Cu1 N1A 2.001(6) . ?
Cu1 Cl 2.655(2) . ?
Cu2 O1C 1.873(6) . ?
Cu2 O1D 1.943(5) . ?
Cu2 N1C 2.017(8) . ?
Cu2 N1D 2.035(8) . ?
Cu2 Cl 2.652(2) . ?
Cu3 O1D 1.951(5) . ?
Cu3 O1B 1.959(5) . ?
Cu3 O1W 1.982(5) . ?
Cu3 Cl1 2.212(3) . ?
O1A C2A 1.331(6) . ?
O1B C2B 1.390(6) . ?
O1C C2C 1.355(8) . ?
O1D C2D 1.345(7) . ?
O1 C2 1.427(14) . ?
N1A C8A 1.475(8) . ?
N1A C7A 1.478(8) . ?
N1A C9A 1.478(8) . ?
N1B C7B 1.459(9) . ?
N1B C8B 1.508(8) . ?
N1B C9B 1.514(8) . ?
N1C C8C 1.426(11) . ?
N1C C9C 1.504(10) . ?
N1C C7C 1.589(13) . ?
N1D C7D 1.443(11) . ?
N1D C9D 1.491(11) . ?
N1D C8D 1.502(10) . ?
N1 C8 1.421(14) . ?
N1 C9 1.465(16) . ?
N1 C7 1.527(16) . ?
C1A C2A 1.3900 . ?
C1A C6A 1.3900 . ?
C1A C7A 1.491(8) . ?
C2A C3A 1.3900 . ?
C3A C4A 1.3900 . ?
C3A C31A 1.500(8) . ?
C4A C5A 1.3900 . ?
C5A C6A 1.3900 . ?
C5A C51A 1.558(9) . ?
C8A C9B 1.535(9) . ?
C9A C8B 1.512(9) . ?
C1B C2B 1.3900 . ?
C1B C6B 1.3900 . ?
C1B C7B 1.489(9) . ?
C2B C3B 1.3900 . ?
C3B C4B 1.3900 . ?
C3B C31B 1.509(10) . ?
C4B C5B 1.3900 . ?
C5B C6B 1.3900 . ?
C5B C51B 1.535(9) . ?
C1C C7C 1.363(15) . ?
C1C C2C 1.3900 . ?
C1C C6C 1.3900 . ?
C2C C3C 1.3900 . ?
C3C C4C 1.3900 . ?
C3C C31C 1.404(12) . ?
C4C C5C 1.3900 . ?
C5C C6C 1.3900 . ?
C5C C51C 1.461(16) . ?
C8C C9D 1.539(12) . ?
C9C C8D 1.511(11) . ?
C1D C2D 1.3900 . ?
C1D C6D 1.3900 . ?
C1D C7D 1.492(13) . ?
C2D C3D 1.3900 . ?
C3D C4D 1.3900 . ?
C3D C31D 1.400(13) . ?
C4D C5D 1.3900 . ?
C5D C6D 1.3900 . ?
C5D C51D 1.589(12) . ?
C1 C2 1.3900 . ?
C1 C6 1.3900 . ?
C1 C7 1.481(15) . ?
C2 C3 1.3900 . ?
C3 C4 1.3900 . ?
C3 C31 1.613(19) . ?
C4 C5 1.3900 . ?
C5 C6 1.3900 . ?
C5 C51 1.51(3) . ?
C8 C9 1.544(16) 13_575 ?
C9 C8 1.544(16) 13_575 ?

loop_
_geom_hbond_atom_site_label_D
_geom_hbond_atom_site_label_H
_geom_hbond_atom_site_label_A
_geom_hbond_distance_DH
_geom_hbond_distance_HA
_geom_hbond_distance_DA
_geom_hbond_angle_DHA
_geom_hbond_site_symmetry_A
O1W H1W1 O1C 1.16 1.79 2.710(7) 132.3 .
O1W H1W2 O1A 1.01 1.64 2.621(7) 164.3 .

loop_
_geom_torsion_atom_site_label_1
_geom_torsion_atom_site_label_2
_geom_torsion_atom_site_label_3
_geom_torsion_atom_site_label_4
_geom_torsion
_geom_torsion_site_symmetry_1
_geom_torsion_site_symmetry_2
_geom_torsion_site_symmetry_3
_geom_torsion_site_symmetry_4
_geom_torsion_publ_flag
O1C Cu2 Cl Cu1 -33.9(2) . . . . ?
O1D Cu2 Cl Cu1 61.03(19) . . . . ?
N1C Cu2 Cl Cu1 -130.8(3) . . . . ?
N1D Cu2 Cl Cu1 152.4(3) . . . . ?
O1A Cu1 Cl Cu2 32.23(19) . . . . ?
O1B Cu1 Cl Cu2 -63.29(18) . . . . ?
N1B Cu1 Cl Cu2 -156.3(2) . . . . ?
N1A Cu1 Cl Cu2 128.1(2) . . . . ?
O1B Cu1 O1A C2A -137.1(5) . . . . ?
N1B Cu1 O1A C2A -16.2(10) . . . . ?
N1A Cu1 O1A C2A 32.0(5) . . . . ?
Cl Cu1 O1A C2A 136.2(5) . . . . ?
O1D Cu3 O1B C2B 166.5(8) . . . . ?
O1W Cu3 O1B C2B -131.9(6) . . . . ?
Cl1 Cu3 O1B C2B 25.4(6) . . . . ?
O1D Cu3 O1B Cu1 7.4(10) . . . . ?
O1W Cu3 O1B Cu1 69.0(3) . . . . ?
Cl1 Cu3 O1B Cu1 -133.6(2) . . . . ?
O1A Cu1 O1B C2B 125.8(5) . . . . ?
N1B Cu1 O1B C2B -38.4(5) . . . . ?
N1A Cu1 O1B C2B -6.6(11) . . . . ?
Cl Cu1 O1B C2B -137.9(5) . . . . ?
O1A Cu1 O1B Cu3 -73.3(3) . . . . ?
N1B Cu1 O1B Cu3 122.5(3) . . . . ?
N1A Cu1 O1B Cu3 154.3(7) . . . . ?
Cl Cu1 O1B Cu3 23.0(2) . . . . ?
O1D Cu2 O1C C2C 137.8(7) . . . . ?
N1C Cu2 O1C C2C -30.6(7) . . . . ?
N1D Cu2 O1C C2C 25.8(13) . . . . ?
Cl Cu2 O1C C2C -133.6(7) . . . . ?
O1C Cu2 O1D C2D -121.7(6) . . . . ?
N1C Cu2 O1D C2D 9.2(15) . . . . ?
N1D Cu2 O1D C2D 41.7(6) . . . . ?
Cl Cu2 O1D C2D 139.8(6) . . . . ?
O1C Cu2 O1D Cu3 79.4(3) . . . . ?
N1C Cu2 O1D Cu3 -149.7(12) . . . . ?
N1D Cu2 O1D Cu3 -117.1(3) . . . . ?
Cl Cu2 O1D Cu3 -19.1(2) . . . . ?
O1B Cu3 O1D C2D -167.3(9) . . . . ?
O1W Cu3 O1D C2D 131.0(7) . . . . ?
Cl1 Cu3 O1D C2D -26.1(7) . . . . ?
O1B Cu3 O1D Cu2 -11.1(10) . . . . ?
O1W Cu3 O1D Cu2 -72.9(3) . . . . ?
Cl1 Cu3 O1D Cu2 130.0(2) . . . . ?
O1A Cu1 N1A C8A 138.4(4) . . . . ?
O1B Cu1 N1A C8A -89.1(9) . . . . ?
N1B Cu1 N1A C8A -55.9(4) . . . . ?
Cl Cu1 N1A C8A 40.5(5) . . . . ?
O1A Cu1 N1A C7A 15.1(5) . . . . ?
O1B Cu1 N1A C7A 147.6(8) . . . . ?
N1B Cu1 N1A C7A -179.2(5) . . . . ?
Cl Cu1 N1A C7A -82.8(5) . . . . ?
O1A Cu1 N1A C9A -110.0(4) . . . . ?
O1B Cu1 N1A C9A 22.6(11) . . . . ?
N1B Cu1 N1A C9A 55.7(4) . . . . ?
Cl Cu1 N1A C9A 152.1(4) . . . . ?
O1A Cu1 N1B C7B -130.2(7) . . . . ?
O1B Cu1 N1B C7B -8.9(5) . . . . ?
N1A Cu1 N1B C7B 179.1(5) . . . . ?
Cl Cu1 N1B C7B 77.7(5) . . . . ?
O1A Cu1 N1B C8B -6.9(10) . . . . ?
O1B Cu1 N1B C8B 114.3(4) . . . . ?
N1A Cu1 N1B C8B -57.7(4) . . . . ?
Cl Cu1 N1B C8B -159.1(4) . . . . ?
O1A Cu1 N1B C9B 105.4(8) . . . . ?
O1B Cu1 N1B C9B -133.3(4) . . . . ?
N1A Cu1 N1B C9B 54.7(4) . . . . ?
Cl Cu1 N1B C9B -46.8(4) . . . . ?
O1C Cu2 N1C C8C -141.7(6) . . . . ?
O1D Cu2 N1C C8C 87.4(13) . . . . ?
N1D Cu2 N1C C8C 53.6(7) . . . . ?
Cl Cu2 N1C C8C -41.7(7) . . . . ?
O1C Cu2 N1C C9C 107.1(6) . . . . ?
O1D Cu2 N1C C9C -23.9(17) . . . . ?
N1D Cu2 N1C C9C -57.6(6) . . . . ?
Cl Cu2 N1C C9C -152.9(6) . . . . ?
O1C Cu2 N1C C7C -11.4(7) . . . . ?
O1D Cu2 N1C C7C -142.4(11) . . . . ?
N1D Cu2 N1C C7C -176.1(7) . . . . ?
Cl Cu2 N1C C7C 88.6(6) . . . . ?
O1C Cu2 N1D C7D 122.0(11) . . . . ?
O1D Cu2 N1D C7D 9.4(7) . . . . ?
N1C Cu2 N1D C7D -179.1(8) . . . . ?
Cl Cu2 N1D C7D -78.6(7) . . . . ?
O1C Cu2 N1D C9D -109.8(10) . . . . ?
O1D Cu2 N1D C9D 137.7(6) . . . . ?
N1C Cu2 N1D C9D -50.8(6) . . . . ?
Cl Cu2 N1D C9D 49.7(6) . . . . ?
O1C Cu2 N1D C8D -3.0(13) . . . . ?
O1D Cu2 N1D C8D -115.6(5) . . . . ?
N1C Cu2 N1D C8D 56.0(6) . . . . ?
Cl Cu2 N1D C8D 156.4(5) . . . . ?
Cu1 O1A C2A C3A 136.6(3) . . . . ?
Cu1 O1A C2A C1A -39.0(6) . . . . ?
C6A C1A C2A O1A 175.6(5) . . . . ?
C7A C1A C2A O1A -9.0(6) . . . . ?
C6A C1A C2A C3A 0.0 . . . . ?
C7A C1A C2A C3A 175.4(5) . . . . ?
O1A C2A C3A C4A -175.7(5) . . . . ?
C1A C2A C3A C4A 0.0 . . . . ?
O1A C2A C3A C31A 7.5(6) . . . . ?
C1A C2A C3A C31A -176.8(5) . . . . ?
C2A C3A C4A C5A 0.0 . . . . ?
C31A C3A C4A C5A 176.7(5) . . . . ?
C3A C4A C5A C6A 0.0 . . . . ?
C3A C4A C5A C51A 179.8(6) . . . . ?
C4A C5A C6A C1A 0.0 . . . . ?
C51A C5A C6A C1A -179.8(6) . . . . ?
C2A C1A C6A C5A 0.0 . . . . ?
C7A C1A C6A C5A -175.5(5) . . . . ?
C8A N1A C7A C1A -172.1(6) . . . . ?
C9A N1A C7A C1A 65.1(8) . . . . ?
Cu1 N1A C7A C1A -54.2(7) . . . . ?
C2A C1A C7A N1A 58.7(7) . . . . ?
C6A C1A C7A N1A -125.9(5) . . . . ?
C7A N1A C8A C9B 171.9(6) . . . . ?
C9A N1A C8A C9B -61.6(8) . . . . ?
Cu1 N1A C8A C9B 46.9(6) . . . . ?
C8A N1A C9A C8B 67.0(7) . . . . ?
C7A N1A C9A C8B -167.3(6) . . . . ?
Cu1 N1A C9A C8B -41.3(6) . . . . ?
C6B C1B C2B C3B 0.0 . . . . ?
C7B C1B C2B C3B -173.8(6) . . . . ?
C6B C1B C2B O1B -177.2(5) . . . . ?
C7B C1B C2B O1B 9.0(6) . . . . ?
Cu3 O1B C2B C1B -114.9(4) . . . . ?
Cu1 O1B C2B C1B 42.8(5) . . . . ?
Cu3 O1B C2B C3B 67.8(6) . . . . ?
Cu1 O1B C2B C3B -134.4(3) . . . . ?
C1B C2B C3B C4B 0.0 . . . . ?
O1B C2B C3B C4B 177.2(5) . . . . ?
C1B C2B C3B C31B 176.7(6) . . . . ?
O1B C2B C3B C31B -6.1(6) . . . . ?
C2B C3B C4B C5B 0.0 . . . . ?
C31B C3B C4B C5B -176.6(6) . . . . ?
C3B C4B C5B C6B 0.0 . . . . ?
C3B C4B C5B C51B 179.4(6) . . . . ?
C4B C5B C6B C1B 0.0 . . . . ?
C51B C5B C6B C1B -179.4(6) . . . . ?
C2B C1B C6B C5B 0.0 . . . . ?
C7B C1B C6B C5B 173.8(6) . . . . ?
C8B N1B C7B C1B -63.2(8) . . . . ?
C9B N1B C7B C1B 174.7(6) . . . . ?
Cu1 N1B C7B C1B 53.6(8) . . . . ?
C2B C1B C7B N1B -62.1(7) . . . . ?
C6B C1B C7B N1B 124.1(5) . . . . ?
C7B N1B C8B C9A 171.9(6) . . . . ?
C9B N1B C8B C9A -63.5(7) . . . . ?
Cu1 N1B C8B C9A 47.5(6) . . . . ?
N1A C9A C8B N1B -4.0(8) . . . . ?
C7B N1B C9B C8A -166.6(6) . . . . ?
C8B N1B C9B C8A 68.1(7) . . . . ?
Cu1 N1B C9B C8A -40.1(6) . . . . ?
N1A C8A C9B N1B -4.6(8) . . . . ?
Cu2 O1C C2C C1C 37.1(8) . . . . ?
Cu2 O1C C2C C3C -142.3(5) . . . . ?
C7C C1C C2C O1C 11.1(10) . . . . ?
C6C C1C C2C O1C -179.4(7) . . . . ?
C7C C1C C2C C3C -169.5(10) . . . . ?
C6C C1C C2C C3C 0.0 . . . . ?
O1C C2C C3C C4C 179.4(7) . . . . ?
C1C C2C C3C C4C 0.0 . . . . ?
O1C C2C C3C C31C 0.5(9) . . . . ?
C1C C2C C3C C31C -178.9(9) . . . . ?
C2C C3C C4C C5C 0.0 . . . . ?
C31C C3C C4C C5C 178.9(9) . . . . ?
C3C C4C C5C C6C 0.0 . . . . ?
C3C C4C C5C C51C 177.8(12) . . . . ?
C4C C5C C6C C1C 0.0 . . . . ?
C51C C5C C6C C1C -177.8(11) . . . . ?
C7C C1C C6C C5C 170.0(10) . . . . ?
C2C C1C C6C C5C 0.0 . . . . ?
C2C C1C C7C N1C -58.8(12) . . . . ?
C6C C1C C7C N1C 131.4(7) . . . . ?
C8C N1C C7C C1C 175.0(10) . . . . ?
C9C N1C C7C C1C -58.8(12) . . . . ?
Cu2 N1C C7C C1C 52.3(11) . . . . ?
C9C N1C C8C C9D 64.3(10) . . . . ?
C7C N1C C8C C9D -167.2(8) . . . . ?
Cu2 N1C C8C C9D -42.0(9) . . . . ?
C8C N1C C9C C8D -64.5(10) . . . . ?
C7C N1C C9C C8D 163.0(8) . . . . ?
Cu2 N1C C9C C8D 45.6(8) . . . . ?
Cu2 O1D C2D C1D -50.3(7) . . . . ?
Cu3 O1D C2D C1D 104.6(6) . . . . ?
Cu2 O1D C2D C3D 127.3(4) . . . . ?
Cu3 O1D C2D C3D -77.8(6) . . . . ?
C6D C1D C2D O1D 177.6(6) . . . . ?
C7D C1D C2D O1D -3.7(8) . . . . ?
C6D C1D C2D C3D 0.0 . . . . ?
C7D C1D C2D C3D 178.7(8) . . . . ?
O1D C2D C3D C4D -177.7(6) . . . . ?
C1D C2D C3D C4D 0.0 . . . . ?
O1D C2D C3D C31D 2.7(10) . . . . ?
C1D C2D C3D C31D -179.7(10) . . . . ?
C2D C3D C4D C5D 0.0 . . . . ?
C31D C3D C4D C5D 179.7(9) . . . . ?
C3D C4D C5D C6D 0.0 . . . . ?
C3D C4D C5D C51D -176.8(8) . . . . ?
C4D C5D C6D C1D 0.0 . . . . ?
C51D C5D C6D C1D 177.2(7) . . . . ?
C2D C1D C6D C5D 0.0 . . . . ?
C7D C1D C6D C5D -178.7(8) . . . . ?
C9D N1D C7D C1D -176.2(8) . . . . ?
C8D N1D C7D C1D 60.1(11) . . . . ?
Cu2 N1D C7D C1D -55.6(9) . . . . ?
C2D C1D C7D N1D 61.1(9) . . . . ?
C6D C1D C7D N1D -120.2(7) . . . . ?
C7D N1D C8D C9C -167.5(9) . . . . ?
C9D N1D C8D C9C 62.3(9) . . . . ?
Cu2 N1D C8D C9C -43.1(8) . . . . ?
N1C C9C C8D N1D -1.2(10) . . . . ?
C7D N1D C9D C8C 167.8(8) . . . . ?
C8D N1D C9D C8C -62.5(10) . . . . ?
Cu2 N1D C9D C8C 40.6(9) . . . . ?
N1C C8C C9D N1D 0.2(12) . . . . ?
C6 C1 C2 C3 0.0 . . . . ?
C7 C1 C2 C3 -179.5(14) . . . . ?
C6 C1 C2 O1 177.0(10) . . . . ?
C7 C1 C2 O1 -2.6(14) . . . . ?
C1 C2 C3 C4 0.0 . . . . ?
O1 C2 C3 C4 -176.3(13) . . . . ?
C1 C2 C3 C31 175.3(10) . . . . ?
O1 C2 C3 C31 -1.0(13) . . . . ?
C2 C3 C4 C5 0.0 . . . . ?
C31 C3 C4 C5 -172.2(17) . . . . ?
C3 C4 C5 C6 0.0 . . . . ?
C3 C4 C5 C51 -170.1(15) . . . . ?
C4 C5 C6 C1 0.0 . . . . ?
C51 C5 C6 C1 167.5(19) . . . . ?
C2 C1 C6 C5 0.0 . . . . ?
C7 C1 C6 C5 179.6(11) . . . . ?
C2 C1 C7 N1 28.9(19) . . . . ?
C6 C1 C7 N1 -150.7(10) . . . . ?
C8 N1 C7 C1 -161.5(12) . . . . ?
C9 N1 C7 C1 76.5(16) . . . . ?
C9 N1 C8 C9 -59.6(17) . . . 13_575 ?
C7 N1 C8 C9 -174.9(12) . . . 13_575 ?
C8 N1 C9 C8 62.6(18) . . . 13_575 ?
C7 N1 C9 C8 -177.6(12) . . . 13_575 ?
